data_4101795
loop_
_publ_author_name
'Antonio Laguna'
'Tania Lasanta'
'Jos\'e M. L\'opez-de-Luzuriaga'
'Miguel Monge'
'Pan\<ce Naumov'
'M. Elena Olmos'

_publ_section_title
;
 Combining Aurophilic Interactions and Halogen Bonding To Control the
 Luminescence from Bimetallic Gold-Silver Clusters
;
_journal_name_full 'Journal of the American Chemical Society'
_journal_page_first 456
_journal_page_last 457
_journal_paper_doi 10.1021/ja909241m
_journal_volume 132
_journal_year 2010
_chemical_formula_sum 'C19 H11 Au F5 N'
_chemical_formula_weight 545.25
_chemical_name_systematic
; 
 ? 
;
_space_group_IT_number 14
_symmetry_cell_setting monoclinic
_symmetry_space_group_name_Hall '-P 2ybc'
_symmetry_space_group_name_H-M 'P 1 21/c 1'
_atom_sites_solution_hydrogens geom
_atom_sites_solution_primary direct
_atom_sites_solution_secondary difmap
_audit_creation_method SHELXL-97
_cell_angle_alpha 90.00
_cell_angle_beta 109.8073(19)
_cell_angle_gamma 90.00
_cell_formula_units_Z 4
_cell_length_a 13.6780(4)
_cell_length_b 7.6814(3)
_cell_length_c 17.4676(5)
_cell_measurement_reflns_used 9951
_cell_measurement_temperature 293(2)
_cell_measurement_theta_max 20.816
_cell_measurement_theta_min 0.998
_cell_volume 1726.68(10)
_computing_cell_refinement 'Denzo and Scalepack (Otwinowski & Minor, 1997)'
_computing_data_collection 'Nonius KappaCCD'
_computing_data_reduction 'Denzo and Scalepack (Otwinowski & Minor, 1997)'
_computing_molecular_graphics 'ORTEP3 for Windows'
_computing_publication_material SHELXL-97
_computing_structure_refinement 'SHELXL-97 (Sheldrick, 1997)'
_computing_structure_solution 'SHELXS-97 (Sheldrick, 1990)'
_diffrn_ambient_temperature 293(2)
_diffrn_detector_area_resol_mean 9
_diffrn_measured_fraction_theta_full 0.997
_diffrn_measured_fraction_theta_max 0.997
_diffrn_measurement_device_type 'Nonius KappaCCD'
_diffrn_measurement_method \f-scan
_diffrn_radiation_monochromator graphite
_diffrn_radiation_source 'fine-focus sealed tube'
_diffrn_radiation_type MoK\a
_diffrn_radiation_wavelength 0.71070
_diffrn_reflns_av_R_equivalents 0.0599
_diffrn_reflns_av_sigmaI/netI 0.0600
_diffrn_reflns_limit_h_max 13
_diffrn_reflns_limit_h_min -13
_diffrn_reflns_limit_k_max 7
_diffrn_reflns_limit_k_min -7
_diffrn_reflns_limit_l_max 17
_diffrn_reflns_limit_l_min -17
_diffrn_reflns_number 14186
_diffrn_reflns_theta_full 20.81
_diffrn_reflns_theta_max 20.81
_diffrn_reflns_theta_min 2.93
_exptl_absorpt_coefficient_mu 8.572
_exptl_absorpt_correction_T_max 0.858
_exptl_absorpt_correction_T_min 1.157
_exptl_absorpt_correction_type multi-scan
_exptl_absorpt_process_details 'Sortav Blessing (1195)'
_exptl_crystal_colour colourless
_exptl_crystal_density_diffrn 2.097
_exptl_crystal_density_method 'not measured'
_exptl_crystal_description cube
_exptl_crystal_F_000 1024
_exptl_crystal_size_max 0.25
_exptl_crystal_size_mid 0.23
_exptl_crystal_size_min 0.20
_refine_diff_density_max 0.964
_refine_diff_density_min -1.854
_refine_diff_density_rms 0.241
_refine_ls_extinction_method none
_refine_ls_goodness_of_fit_ref 1.084
_refine_ls_hydrogen_treatment mixed
_refine_ls_matrix_type full
_refine_ls_number_parameters 235
_refine_ls_number_reflns 1806
_refine_ls_number_restraints 97
_refine_ls_restrained_S_all 1.057
_refine_ls_R_factor_all 0.0487
_refine_ls_R_factor_gt 0.0339
_refine_ls_shift/su_max 0.001
_refine_ls_shift/su_mean 0.000
_refine_ls_structure_factor_coef Fsqd
_refine_ls_weighting_details 'calc w=1/[\s^2^(Fo^2^)+(0.0507P)^2^+0.0000P] where P=(Fo^2^+2Fc^2^)/3'
_refine_ls_weighting_scheme calc
_refine_ls_wR_factor_gt 0.0800
_refine_ls_wR_factor_ref 0.0865
_reflns_number_gt 1564
_reflns_number_total 1806
_reflns_threshold_expression >2sigma(I)
_cod_data_source_file ja909241m_si_001_2.cif
_cod_data_source_block ele2
_cod_depositor_comments
;
The following automatic conversions were performed:

'_exptl_absorpt_correction_type' value 'multiscan' changed to
'multi-scan' according to the built-in table from CIF Core dictionary
named 'cif_core.dic' version 2.4.1 from 2010-06-29.

Automatic conversion script
Id: cif_fix_values 1715 2011-07-08 13:25:40Z adriana 
;
_cod_database_code 4101795

loop_
_symmetry_equiv_pos_as_xyz
'x, y, z'
'-x, y+1/2, -z+1/2'
'-x, -y, -z'
'x, -y-1/2, z-1/2'

loop_
_atom_site_label
_atom_site_type_symbol
_atom_site_fract_x
_atom_site_fract_y
_atom_site_fract_z
_atom_site_U_iso_or_equiv
_atom_site_adp_type
_atom_site_occupancy
_atom_site_symmetry_multiplicity
_atom_site_calc_flag
_atom_site_refinement_flags
_atom_site_disorder_assembly
_atom_site_disorder_group
Au1 Au 0.59922(3) 0.85857(4) 0.06292(2) 0.0439(2) Uani 1 1 d . . .
C1 C 0.7390(7) 0.9695(11) 0.0876(5) 0.047(2) Uani 1 1 d DU . .
C2 C 0.8054(7) 0.9916(11) 0.1654(6) 0.057(3) Uani 1 1 d DU . .
C3 C 0.9022(8) 1.0566(15) 0.1843(7) 0.089(4) Uani 1 1 d DU . .
C4 C 0.9388(9) 1.1033(15) 0.1242(6) 0.081(3) Uani 1 1 d DU . .
C5 C 0.8770(8) 1.0820(14) 0.0449(7) 0.068(3) Uani 1 1 d DU . .
C6 C 0.7792(8) 1.0205(12) 0.0289(6) 0.054(2) Uani 1 1 d DU . .
F1 F 0.7747(5) 0.9452(10) 0.2291(3) 0.0810(19) Uani 1 1 d DU . .
F2 F 0.9635(6) 1.0788(14) 0.2644(5) 0.148(4) Uani 1 1 d DU . .
F3 F 1.0378(6) 1.1669(13) 0.1430(7) 0.153(4) Uani 1 1 d DU . .
F4 F 0.9129(6) 1.1337(9) -0.0149(6) 0.111(3) Uani 1 1 d DU . .
F5 F 0.7218(5) 1.0059(8) -0.0507(3) 0.0772(18) Uani 1 1 d DU . .
N1 N 0.4591(6) 0.7371(10) 0.0392(4) 0.053(2) Uani 1 1 d U . .
H1 H 0.4090 0.7853 0.0011 0.064 Uiso 1 1 calc R . .
C7 C 0.4316(7) 0.6005(11) 0.0709(5) 0.039(2) Uani 1 1 d U . .
C8 C 0.5079(7) 0.5132(11) 0.1406(5) 0.042(2) Uani 1 1 d DU . .
C9 C 0.5841(7) 0.6069(12) 0.1992(5) 0.046(2) Uani 1 1 d DU . .
H9 H 0.5832 0.7279 0.1973 0.055 Uiso 1 1 calc R . .
C10 C 0.6611(8) 0.5224(14) 0.2603(6) 0.067(3) Uani 1 1 d DU . .
H10 H 0.7108 0.5863 0.3001 0.080 Uiso 1 1 calc R . .
C11 C 0.6641(9) 0.3445(13) 0.2621(7) 0.072(3) Uani 1 1 d DU . .
H11 H 0.7173 0.2873 0.3020 0.086 Uiso 1 1 calc R . .
C12 C 0.5894(8) 0.2511(13) 0.2057(6) 0.061(3) Uani 1 1 d DU . .
H12 H 0.5910 0.1302 0.2085 0.073 Uiso 1 1 calc R . .
C13 C 0.5110(8) 0.3324(11) 0.1443(5) 0.047(2) Uani 1 1 d DU . .
H13 H 0.4608 0.2667 0.1058 0.056 Uiso 1 1 calc R . .
C14 C 0.3242(7) 0.5340(11) 0.0358(5) 0.044(2) Uani 1 1 d DU . .
C15 C 0.2736(7) 0.5368(11) -0.0481(6) 0.051(2) Uani 1 1 d DU . .
H15 H 0.3083 0.5792 -0.0817 0.061 Uiso 1 1 calc R . .
C16 C 0.1742(8) 0.4782(13) -0.0816(7) 0.068(3) Uani 1 1 d DU . .
H16 H 0.1410 0.4795 -0.1377 0.082 Uiso 1 1 calc R . .
C17 C 0.1240(9) 0.4175(15) -0.0314(7) 0.077(3) Uani 1 1 d DU . .
H17 H 0.0556 0.3798 -0.0539 0.093 Uiso 1 1 calc R . .
C18 C 0.1713(8) 0.4107(14) 0.0505(8) 0.072(3) Uani 1 1 d DU . .
H18 H 0.1354 0.3691 0.0834 0.087 Uiso 1 1 calc R . .
C19 C 0.2715(7) 0.4647(12) 0.0844(6) 0.057(2) Uani 1 1 d DU . .
H19 H 0.3050 0.4554 0.1402 0.068 Uiso 1 1 calc R . .

loop_
_atom_site_aniso_label
_atom_site_aniso_U_11
_atom_site_aniso_U_22
_atom_site_aniso_U_33
_atom_site_aniso_U_23
_atom_site_aniso_U_13
_atom_site_aniso_U_12
Au1 0.0493(3) 0.0363(3) 0.0442(3) 0.00620(17) 0.0134(2) -0.00496(18)
C1 0.057(6) 0.036(6) 0.052(4) 0.004(4) 0.023(4) -0.004(5)
C2 0.043(5) 0.066(7) 0.059(5) 0.006(5) 0.015(4) -0.002(5)
C3 0.062(7) 0.098(10) 0.091(6) 0.006(8) 0.005(5) -0.018(7)
C4 0.049(6) 0.060(8) 0.135(6) 0.006(8) 0.031(6) -0.010(6)
C5 0.066(6) 0.048(6) 0.109(6) 0.021(6) 0.054(5) 0.010(6)
C6 0.067(6) 0.041(6) 0.062(5) 0.006(5) 0.033(5) 0.000(5)
F1 0.074(4) 0.112(5) 0.049(3) 0.009(4) 0.009(3) -0.005(4)
F2 0.089(6) 0.192(9) 0.109(5) 0.014(7) -0.036(5) -0.046(6)
F3 0.070(5) 0.158(9) 0.226(11) 0.024(7) 0.042(6) -0.041(5)
F4 0.118(6) 0.094(6) 0.163(7) 0.034(5) 0.102(6) 0.003(4)
F5 0.103(5) 0.079(4) 0.062(4) 0.006(3) 0.045(3) 0.000(4)
N1 0.066(6) 0.042(5) 0.047(5) 0.012(4) 0.014(4) 0.000(4)
C7 0.049(5) 0.033(5) 0.042(5) -0.001(4) 0.024(4) 0.000(4)
C8 0.044(5) 0.044(5) 0.040(5) 0.003(4) 0.018(4) -0.004(4)
C9 0.066(6) 0.042(5) 0.035(5) 0.002(4) 0.022(4) -0.011(4)
C10 0.087(8) 0.069(6) 0.038(6) 0.003(5) 0.012(5) -0.014(6)
C11 0.081(8) 0.068(6) 0.052(7) 0.014(5) 0.004(5) 0.011(6)
C12 0.073(7) 0.049(6) 0.057(7) 0.011(5) 0.018(5) 0.010(5)
C13 0.062(6) 0.042(5) 0.038(5) -0.002(4) 0.019(4) -0.005(4)
C14 0.048(5) 0.032(6) 0.053(5) -0.004(4) 0.017(4) 0.001(4)
C15 0.049(5) 0.045(6) 0.056(5) 0.000(5) 0.015(4) 0.003(5)
C16 0.054(6) 0.050(7) 0.082(7) -0.003(6) -0.001(5) 0.003(5)
C17 0.040(6) 0.059(7) 0.122(8) -0.012(8) 0.013(5) -0.010(6)
C18 0.057(6) 0.056(7) 0.112(7) 0.008(7) 0.039(6) -0.007(6)
C19 0.053(6) 0.049(7) 0.073(6) 0.002(5) 0.029(5) 0.000(5)

loop_
_atom_type_symbol
_atom_type_description
_atom_type_scat_dispersion_real
_atom_type_scat_dispersion_imag
_atom_type_scat_source
C C 0.0033 0.0016 'International Tables Vol C Tables 4.2.6.8 and 6.1.1.4'
H H 0.0000 0.0000 'International Tables Vol C Tables 4.2.6.8 and 6.1.1.4'
Au Au -2.0133 8.8022 'International Tables Vol C Tables 4.2.6.8 and 6.1.1.4'
F F 0.0171 0.0103 'International Tables Vol C Tables 4.2.6.8 and 6.1.1.4'
N N 0.0061 0.0033 'International Tables Vol C Tables 4.2.6.8 and 6.1.1.4'

loop_
_geom_angle_atom_site_label_1
_geom_angle_atom_site_label_2
_geom_angle_atom_site_label_3
_geom_angle
_geom_angle_site_symmetry_1
_geom_angle_site_symmetry_3
_geom_angle_publ_flag
C1 Au1 N1 178.0(3) . . ?
C2 C1 C6 114.0(10) . . ?
C2 C1 Au1 122.2(6) . . ?
C6 C1 Au1 123.7(7) . . ?
C3 C2 F1 116.5(9) . . ?
C3 C2 C1 123.9(10) . . ?
F1 C2 C1 119.6(8) . . ?
C2 C3 C4 119.9(11) . . ?
C2 C3 F2 120.3(11) . . ?
C4 C3 F2 119.8(10) . . ?
C3 C4 C5 119.3(11) . . ?
C3 C4 F3 120.2(10) . . ?
C5 C4 F3 120.5(10) . . ?
C6 C5 F4 122.1(11) . . ?
C6 C5 C4 118.7(10) . . ?
F4 C5 C4 119.0(10) . . ?
F5 C6 C5 115.6(9) . . ?
F5 C6 C1 120.3(9) . . ?
C5 C6 C1 124.1(10) . . ?
C7 N1 Au1 132.0(6) . . ?
N1 C7 C8 119.6(8) . . ?
N1 C7 C14 119.5(8) . . ?
C8 C7 C14 120.9(7) . . ?
C9 C8 C13 118.7(9) . . ?
C9 C8 C7 121.3(8) . . ?
C13 C8 C7 119.8(8) . . ?
C10 C9 C8 120.8(9) . . ?
C11 C10 C9 119.7(10) . . ?
C12 C11 C10 120.1(11) . . ?
C11 C12 C13 121.3(9) . . ?
C12 C13 C8 119.4(9) . . ?
C19 C14 C15 118.1(9) . . ?
C19 C14 C7 121.8(8) . . ?
C15 C14 C7 120.1(8) . . ?
C16 C15 C14 121.0(10) . . ?
C15 C16 C17 118.8(11) . . ?
C18 C17 C16 121.8(11) . . ?
C17 C18 C19 119.8(11) . . ?
C18 C19 C14 120.4(10) . . ?

loop_
_geom_bond_atom_site_label_1
_geom_bond_atom_site_label_2
_geom_bond_distance
_geom_bond_site_symmetry_2
_geom_bond_publ_flag
Au1 C1 2.002(10) . ?
Au1 N1 2.044(8) . ?
C1 C2 1.365(11) . ?
C1 C6 1.376(11) . ?
C2 C3 1.347(13) . ?
C2 F1 1.362(10) . ?
C3 C4 1.356(13) . ?
C3 F2 1.376(12) . ?
C4 C5 1.365(13) . ?
C4 F3 1.370(13) . ?
C5 C6 1.355(12) . ?
C5 F4 1.356(11) . ?
C6 F5 1.350(10) . ?
N1 C7 1.300(11) . ?
C7 C8 1.470(13) . ?
C7 C14 1.477(13) . ?
C8 C9 1.389(11) . ?
C8 C13 1.390(10) . ?
C9 C10 1.381(12) . ?
C10 C11 1.367(12) . ?
C11 C12 1.359(12) . ?
C12 C13 1.382(12) . ?
C14 C19 1.392(11) . ?
C14 C15 1.392(11) . ?
C15 C16 1.363(12) . ?
C16 C17 1.366(13) . ?
C17 C18 1.357(12) . ?
C18 C19 1.360(12) . ?
